data_4519087
loop_
_publ_author_name
'Zhang, You'
'Wang, Juping'
'Zhao, Shuai'
'Serdechnova, Maria'
'Blawert, Carsten'
'Wang, Hao'
'Zheludkevich, Mikhail L.'
'Chen, Fei'

_publ_section_title
;
 Double-Ligand Strategy to Construct an Inhibitor-Loaded Zn-MOF and Its
 Corrosion Protection Ability for Aluminum Alloy 2A12.
;
_journal_issue 43
_journal_name_full 'ACS applied materials &amp; interfaces'
_journal_page_first 51685
_journal_page_last 51694
_journal_paper_doi 10.1021/acsami.1c13738
_journal_volume 13
_journal_year 2021
_chemical_formula_sum 'C14 H12 N4 O5 Zn'
_chemical_formula_weight 381.65
_space_group_IT_number 161
_space_group_name_Hall 'R 3 -2"c'
_space_group_name_H-M_alt 'R 3 c :H'
_symmetry_cell_setting trigonal
_symmetry_space_group_name_H-M 'R 3 c :H'
_atom_sites_solution_hydrogens geom
_atom_sites_solution_primary direct
_atom_sites_solution_secondary difmap
_audit_creation_method SHELXL-97
_cell_angle_alpha 90.00
_cell_angle_beta 90.00
_cell_angle_gamma 120.00
_cell_formula_units_Z 18
_cell_length_a 27.177(4)
_cell_length_b 27.177(4)
_cell_length_c 11.273(2)
_cell_measurement_reflns_used 20124
_cell_measurement_temperature 293(2)
_cell_measurement_theta_max 37.82
_cell_measurement_theta_min 3.00
_cell_volume 7211(2)
_computing_structure_refinement 'SHELXL-97 (Sheldrick, 1997)'
_computing_structure_solution 'SHELXS-97 (Sheldrick, 1990)'
_diffrn_ambient_temperature 293(2)
_diffrn_measured_fraction_theta_full 0.998
_diffrn_measured_fraction_theta_max 0.998
_diffrn_measurement_device_type 'Rigaku SCXmini diffractometer'
_diffrn_measurement_method \w
_diffrn_radiation_monochromator graphite
_diffrn_radiation_source 'fine-focus sealed tube'
_diffrn_radiation_type MoK\a
_diffrn_radiation_wavelength 0.71073
_diffrn_reflns_av_R_equivalents 0.1516
_diffrn_reflns_av_sigmaI/netI 0.1066
_diffrn_reflns_limit_h_max 35
_diffrn_reflns_limit_h_min -35
_diffrn_reflns_limit_k_max 35
_diffrn_reflns_limit_k_min -35
_diffrn_reflns_limit_l_max 14
_diffrn_reflns_limit_l_min -14
_diffrn_reflns_number 24361
_diffrn_reflns_theta_full 27.48
_diffrn_reflns_theta_max 27.48
_diffrn_reflns_theta_min 3.00
_exptl_absorpt_coefficient_mu 1.565
_exptl_absorpt_correction_T_max 0.7246
_exptl_absorpt_correction_T_min 0.6957
_exptl_absorpt_correction_type multi-scan
_exptl_absorpt_process_details Higashi,1995
_exptl_crystal_colour colorless
_exptl_crystal_density_diffrn 1.582
_exptl_crystal_density_method 'not measured'
_exptl_crystal_description block
_exptl_crystal_F_000 3492
_exptl_crystal_size_max 0.25
_exptl_crystal_size_mid 0.23
_exptl_crystal_size_min 0.22
_refine_diff_density_max 1.031
_refine_diff_density_min -0.433
_refine_diff_density_rms 0.096
_refine_ls_abs_structure_details 'Flack H D (1983), Acta Cryst. A39, 876-881'
_refine_ls_abs_structure_Flack 0.03(2)
_refine_ls_extinction_method none
_refine_ls_goodness_of_fit_ref 1.130
_refine_ls_hydrogen_treatment mixed
_refine_ls_matrix_type full
_refine_ls_number_parameters 219
_refine_ls_number_reflns 3669
_refine_ls_number_restraints 1
_refine_ls_restrained_S_all 1.130
_refine_ls_R_factor_all 0.1121
_refine_ls_R_factor_gt 0.0792
_refine_ls_shift/su_max 0.000
_refine_ls_shift/su_mean 0.000
_refine_ls_structure_factor_coef Fsqd
_refine_ls_weighting_details 'calc w=1/[\s^2^(Fo^2^)+(0.0431P)^2^+0.0000P] where P=(Fo^2^+2Fc^2^)/3'
_refine_ls_weighting_scheme calc
_refine_ls_wR_factor_gt 0.1214
_refine_ls_wR_factor_ref 0.1308
_reflns_number_gt 2726
_reflns_number_total 3669
_reflns_threshold_expression >2sigma(I)
_cod_data_source_file am1c13738_si_002.cif
_cod_data_source_block 1
_cod_original_cell_volume 7210(2)
_cod_original_sg_symbol_H-M R3c
_cod_database_code 4519087

loop_
_symmetry_equiv_pos_as_xyz
'x, y, z'
'-y, x-y, z'
'-x+y, -x, z'
'-y, -x, z+1/2'
'-x+y, y, z+1/2'
'x, x-y, z+1/2'
'x+2/3, y+1/3, z+1/3'
'-y+2/3, x-y+1/3, z+1/3'
'-x+y+2/3, -x+1/3, z+1/3'
'-y+2/3, -x+1/3, z+5/6'
'-x+y+2/3, y+1/3, z+5/6'
'x+2/3, x-y+1/3, z+5/6'
'x+1/3, y+2/3, z+2/3'
'-y+1/3, x-y+2/3, z+2/3'
'-x+y+1/3, -x+2/3, z+2/3'
'-y+1/3, -x+2/3, z+7/6'
'-x+y+1/3, y+2/3, z+7/6'
'x+1/3, x-y+2/3, z+7/6'

loop_
_atom_site_label
_atom_site_type_symbol
_atom_site_fract_x
_atom_site_fract_y
_atom_site_fract_z
_atom_site_U_iso_or_equiv
_atom_site_adp_type
_atom_site_occupancy
_atom_site_symmetry_multiplicity
_atom_site_calc_flag
_atom_site_refinement_flags
_atom_site_disorder_assembly
_atom_site_disorder_group
O5 O 0.2596(2) -0.11720(18) 1.1114(4) 0.0398(12) Uani 1 1 d . . .
C6 C 0.3136(3) -0.0910(3) 1.1003(6) 0.0387(17) Uani 1 1 d . . .
N1 N 0.2093(3) 0.0874(2) 0.6356(5) 0.0343(14) Uani 1 1 d . . .
Zn1 Zn 0.24799(4) 0.13380(3) 0.98069(8) 0.0319(2) Uani 1 1 d . . .
N2 N 0.2388(2) 0.1183(3) 0.7282(10) 0.0377(13) Uani 1 1 d . . .
N3 N 0.2091(2) 0.0986(2) 0.8287(5) 0.0331(15) Uani 1 1 d . . .
C7 C 0.1581(3) 0.0521(3) 0.7997(6) 0.0350(17) Uani 1 1 d . . .
O3 O 0.30008(18) -0.01134(19) 1.0625(4) 0.0384(11) Uani 1 1 d . . .
C2 C 0.3305(3) 0.0468(3) 1.0445(6) 0.0370(17) Uani 1 1 d . . .
O2 O 0.2406(2) 0.0378(2) 1.0178(5) 0.0458(13) Uani 1 1 d . . .
C1 C 0.2924(3) 0.0697(3) 1.0223(6) 0.0375(17) Uani 1 1 d . . .
O1 O 0.3171(2) 0.12413(19) 1.0043(4) 0.0444(13) Uani 1 1 d . . .
O4 O 0.3441(2) -0.1117(2) 1.1072(5) 0.0564(15) Uani 1 1 d . . .
C5 C 0.3388(3) -0.0290(3) 1.0770(6) 0.0352(16) Uani 1 1 d . . .
C3 C 0.3861(3) 0.0643(3) 1.0493(6) 0.0436(18) Uani 1 1 d . . .
H3 H 0.4156 0.1016 1.0414 0.052 Uiso 1 1 calc R . .
C4 C 0.3919(3) 0.0161(3) 1.0682(6) 0.0437(18) Uani 1 1 d . . .
H4 H 0.4258 0.0155 1.0736 0.052 Uiso 1 1 calc R . .
C12 C 0.1111(4) 0.0152(4) 0.8686(7) 0.054(2) Uani 1 1 d . . .
H12 H 0.1115 0.0182 0.9508 0.065 Uiso 1 1 calc R . .
C9 C 0.1107(3) 0.0035(3) 0.6155(8) 0.052(2) Uani 1 1 d . . .
H9 H 0.1108 -0.0009 0.5337 0.062 Uiso 1 1 calc R . .
C8 C 0.1579(3) 0.0460(3) 0.6748(6) 0.0330(16) Uani 1 1 d . . .
C10 C 0.0640(4) -0.0315(3) 0.6828(9) 0.065(2) Uani 1 1 d . . .
H10 H 0.0314 -0.0596 0.6458 0.078 Uiso 1 1 calc R . .
C11 C 0.0647(4) -0.0254(4) 0.8094(8) 0.064(2) Uani 1 1 d . . .
H11 H 0.0324 -0.0500 0.8525 0.076 Uiso 1 1 calc R . .
N4 N 0.4043(3) 0.2552(3) 0.8965(6) 0.0485(16) Uani 1 1 d . . .
C13 C 0.4090(4) 0.2223(4) 0.8002(9) 0.089(3) Uani 1 1 d . . .
H13A H 0.4465 0.2425 0.7670 0.133 Uiso 1 1 calc R . .
H13B H 0.3816 0.2163 0.7399 0.133 Uiso 1 1 calc R . .
H13C H 0.4020 0.1862 0.8299 0.133 Uiso 1 1 calc R . .
C14 C 0.4318(5) 0.2525(5) 1.0076(9) 0.105(4) Uani 1 1 d . . .
H14A H 0.4133 0.2141 1.0362 0.158 Uiso 1 1 calc R . .
H14B H 0.4289 0.2766 1.0661 0.158 Uiso 1 1 calc R . .
H14C H 0.4711 0.2652 0.9926 0.158 Uiso 1 1 calc R . .

loop_
_atom_site_aniso_label
_atom_site_aniso_U_11
_atom_site_aniso_U_22
_atom_site_aniso_U_33
_atom_site_aniso_U_23
_atom_site_aniso_U_13
_atom_site_aniso_U_12
O5 0.041(3) 0.027(3) 0.044(3) 0.007(2) 0.002(2) 0.012(2)
C6 0.042(5) 0.046(5) 0.034(4) 0.001(3) 0.007(3) 0.026(4)
N1 0.040(4) 0.040(4) 0.017(3) -0.004(3) 0.002(3) 0.016(3)
Zn1 0.0352(5) 0.0350(5) 0.0227(3) 0.0015(5) 0.0021(4) 0.0155(4)
N2 0.047(4) 0.042(4) 0.021(2) -0.001(3) -0.001(4) 0.020(3)
N3 0.025(3) 0.036(4) 0.027(3) -0.002(3) -0.001(3) 0.007(3)
C7 0.050(5) 0.033(4) 0.035(4) 0.003(3) 0.008(4) 0.031(4)
O3 0.029(3) 0.036(3) 0.051(3) 0.009(2) 0.004(2) 0.017(2)
C2 0.043(4) 0.037(4) 0.031(4) 0.007(3) 0.002(3) 0.020(4)
O2 0.036(3) 0.036(3) 0.062(3) 0.004(2) -0.004(3) 0.015(3)
C1 0.056(5) 0.036(4) 0.022(3) 0.004(3) -0.001(3) 0.025(4)
O1 0.047(3) 0.034(3) 0.050(3) 0.003(2) 0.005(3) 0.019(3)
O4 0.051(3) 0.052(3) 0.076(4) 0.007(3) 0.005(3) 0.033(3)
C5 0.034(4) 0.036(4) 0.038(4) 0.001(3) 0.005(3) 0.019(4)
C3 0.042(5) 0.040(4) 0.048(4) 0.011(4) 0.000(4) 0.019(4)
C4 0.029(4) 0.055(5) 0.044(4) 0.003(4) -0.002(3) 0.018(4)
C12 0.067(6) 0.056(6) 0.048(5) 0.009(4) 0.008(4) 0.038(5)
C9 0.051(5) 0.042(5) 0.057(5) -0.012(4) -0.013(4) 0.020(4)
C8 0.043(4) 0.029(4) 0.029(4) 0.007(3) 0.004(3) 0.020(4)
C10 0.050(6) 0.049(5) 0.081(7) -0.001(5) -0.017(5) 0.012(5)
C11 0.056(6) 0.047(5) 0.075(7) 0.018(5) 0.015(5) 0.016(5)
N4 0.059(4) 0.045(4) 0.049(4) -0.006(3) 0.004(3) 0.032(4)
C13 0.110(9) 0.065(7) 0.087(8) -0.004(6) 0.024(7) 0.040(6)
C14 0.109(10) 0.101(9) 0.089(8) -0.002(7) -0.022(7) 0.040(8)

loop_
_atom_type_symbol
_atom_type_description
_atom_type_scat_dispersion_real
_atom_type_scat_dispersion_imag
_atom_type_scat_source
C C 0.0033 0.0016 'International Tables Vol C Tables 4.2.6.8 and 6.1.1.4'
H H 0.0000 0.0000 'International Tables Vol C Tables 4.2.6.8 and 6.1.1.4'
N N 0.0061 0.0033 'International Tables Vol C Tables 4.2.6.8 and 6.1.1.4'
O O 0.0106 0.0060 'International Tables Vol C Tables 4.2.6.8 and 6.1.1.4'
Zn Zn 0.2839 1.4301 'International Tables Vol C Tables 4.2.6.8 and 6.1.1.4'

loop_
_geom_angle_atom_site_label_1
_geom_angle_atom_site_label_2
_geom_angle_atom_site_label_3
_geom_angle
_geom_angle_site_symmetry_1
_geom_angle_site_symmetry_3
_geom_angle_publ_flag
C6 O5 Zn1 119.0(4) . 17_544 ?
O4 C6 O5 126.4(7) . . ?
O4 C6 C5 120.1(7) . . ?
O5 C6 C5 113.5(6) . . ?
N2 N1 C8 108.4(6) . . ?
N2 N1 Zn1 114.7(5) . 6_554 ?
C8 N1 Zn1 136.8(5) . 6_554 ?
O5 Zn1 N1 108.9(2) 11_554 6 ?
O5 Zn1 N3 103.5(2) 11_554 . ?
N1 Zn1 N3 124.7(2) 6 . ?
O5 Zn1 O1 97.29(19) 11_554 . ?
N1 Zn1 O1 108.1(2) 6 . ?
N3 Zn1 O1 110.6(2) . . ?
N1 N2 N3 111.0(5) . . ?
N2 N3 C7 107.3(6) . . ?
N2 N3 Zn1 117.9(5) . . ?
C7 N3 Zn1 134.4(5) . . ?
N3 C7 C12 132.0(7) . . ?
N3 C7 C8 106.8(6) . . ?
C12 C7 C8 121.2(7) . . ?
C5 O3 C2 107.0(5) . . ?
C3 C2 O3 108.9(6) . . ?
C3 C2 C1 139.8(7) . . ?
O3 C2 C1 111.3(6) . . ?
O2 C1 O1 123.6(6) . . ?
O2 C1 C2 120.5(6) . . ?
O1 C1 C2 115.9(6) . . ?
C1 O1 Zn1 100.5(4) . . ?
C4 C5 O3 109.4(6) . . ?
C4 C5 C6 135.8(7) . . ?
O3 C5 C6 114.7(6) . . ?
C2 C3 C4 107.8(7) . . ?
C5 C4 C3 106.8(6) . . ?
C11 C12 C7 116.9(7) . . ?
C10 C9 C8 117.2(8) . . ?
N1 C8 C9 132.1(7) . . ?
N1 C8 C7 106.5(6) . . ?
C9 C8 C7 121.5(7) . . ?
C9 C10 C11 121.1(8) . . ?
C12 C11 C10 122.1(8) . . ?
C13 N4 C14 113.7(8) . . ?

loop_
_geom_bond_atom_site_label_1
_geom_bond_atom_site_label_2
_geom_bond_distance
_geom_bond_site_symmetry_2
_geom_bond_publ_flag
O5 C6 1.277(8) . ?
O5 Zn1 1.980(4) 17_544 ?
C6 O4 1.217(8) . ?
C6 C5 1.490(10) . ?
N1 N2 1.328(11) . ?
N1 C8 1.357(8) . ?
N1 Zn1 1.980(6) 6_554 ?
Zn1 O5 1.980(4) 11_554 ?
Zn1 N1 1.980(6) 6 ?
Zn1 N3 1.989(6) . ?
Zn1 O1 2.039(5) . ?
N2 N3 1.338(11) . ?
N3 C7 1.368(9) . ?
C7 C12 1.400(10) . ?
C7 C8 1.417(8) . ?
O3 C5 1.368(7) . ?
O3 C2 1.384(8) . ?
C2 C3 1.339(9) . ?
C2 C1 1.473(10) . ?
O2 C1 1.231(8) . ?
C1 O1 1.298(8) . ?
C5 C4 1.352(9) . ?
C3 C4 1.412(10) . ?
C12 C11 1.365(11) . ?
C9 C10 1.372(11) . ?
C9 C8 1.394(10) . ?
C10 C11 1.436(12) . ?
N4 C13 1.452(11) . ?
N4 C14 1.478(11) . ?
